data_9015379
loop_
_publ_author_name
'Ono, Y.'
'Yamada, N.'
'Hikita, T.'

_publ_section_title
;
 Structure refinements of the mixed crystal K0.78(NH4)0.22H2PO4
 in the temperature range from 20 K to 250K
 Note: T = 20 K
;
_journal_name_full 'Journal of the Physical Society of Japan'
_journal_page_first 2673
_journal_page_last 2677
_journal_paper_doi 10.1143/JPSJ.60.2673
_journal_volume 60
_journal_year 1991
_chemical_compound_source Synthetic
_chemical_formula_sum 'H0.88 K0.78 N0.22 O4 P'
_chemical_name_mineral Archerite
_space_group_IT_number 122
_symmetry_space_group_name_Hall 'I -4 2bw'
_symmetry_space_group_name_H-M 'I -4 2 d'
_cell_angle_alpha 90
_cell_angle_beta 90
_cell_angle_gamma 90
_cell_length_a 7.4398
_cell_length_b 7.4398
_cell_length_c 7.0454
_cell_formula_units_Z 4
_cell_volume 389.967
_database_code_amcsd 0019080
_exptl_crystal_density_diffrn 2.205
_cod_original_formula_sum 'K.78 N.22 H.88 P O4'
_cod_database_code 9015379

loop_
_space_group_symop_operation_xyz
x,y,z
1/2+x,1/2+y,1/2+z
1/2-y,-x,3/4+z
-y,1/2-x,1/4+z
y,-x,-z
1/2+y,1/2-x,1/2-z
-x,1/2+y,1/4-z
1/2-x,+y,3/4-z
-x,-y,z
1/2-x,1/2-y,1/2+z
1/2+y,x,3/4+z
+y,1/2+x,1/4+z
-y,x,-z
1/2-y,1/2+x,1/2-z
x,1/2-y,1/4-z
1/2+x,-y,3/4-z

loop_
_atom_site_aniso_label
_atom_site_aniso_U_11
_atom_site_aniso_U_22
_atom_site_aniso_U_33
_atom_site_aniso_U_12
_atom_site_aniso_U_13
_atom_site_aniso_U_23
K 0.00500 0.00500 0.01100 0.00000 0.00000 0.00000
N-NH4 0.00500 0.00500 0.01100 0.00000 0.00000 0.00000
H-NH4 0.00500 0.00500 0.01100 0.00000 0.00000 0.00000
P 0.00400 0.00400 0.02500 0.00000 0.00000 0.00000
O 0.00400 0.00400 0.02000 -0.00400 0.00200 0.00000

loop_
_atom_site_label
_atom_site_fract_x
_atom_site_fract_y
_atom_site_fract_z
_atom_site_occupancy
K 0.00000 0.00000 0.50000 0.78000
N-NH4 0.00000 0.00000 0.50000 0.22000
H-NH4 0.00000 0.00000 0.50000 0.88000
P 0.00000 0.00000 0.00000 1.00000
O 0.15300 0.08600 0.12700 1.00000

loop_
_cod_related_entry_id
_cod_related_entry_database
_cod_related_entry_code
1 AMCSD 0019080
